data_4111356
loop_
_publ_author_name
'Jan J. Weigand'
'Susanne D. Riegel'
'Neil Burford'
'Andreas Decken'

_publ_contact_author_address
;Department of Chemistry
University of New Brunswick
Fredericton, NB
E3B 6E2
Canada
;
_publ_contact_author_email adecken@unb.ca
_publ_contact_author_fax '(506) 453-4981'
_publ_contact_author_name 'Andreas Decken'
_publ_contact_author_phone '(506) 453-4875'
_publ_section_title
;
 Prototypical Phosphorus Analogues of Ethane: General and Versatile
 Synthetic Approaches to Hexaalkylated P-P Diphosphonium Cations
;
_journal_name_full 'Journal of the American Chemical Society'
_journal_page_first 7969
_journal_page_last 7976
_journal_paper_doi 10.1021/ja071306+
_journal_volume 129
_journal_year 2007
_chemical_formula_sum 'C12 H30 Cl8 Ga2 P2'
_chemical_formula_weight 659.34
_space_group_IT_number 33
_symmetry_cell_setting orthorhombic
_symmetry_Int_Tables_number 33
_symmetry_space_group_name_Hall 'P 2c -2n'
_symmetry_space_group_name_H-M 'P n a 21'
_atom_sites_solution_hydrogens geom
_atom_sites_solution_primary direct
_atom_sites_solution_secondary difmap
_audit_creation_method SHELXL-97
_cell_angle_alpha 90.00
_cell_angle_beta 90.00
_cell_angle_gamma 90.00
_cell_formula_units_Z 4
_cell_length_a 17.749(2)
_cell_length_b 10.2043(14)
_cell_length_c 14.494(2)
_cell_measurement_reflns_used 7476
_cell_measurement_temperature 198(1)
_cell_measurement_theta_max 28.24
_cell_measurement_theta_min 2.30
_cell_volume 2625.1(6)
_computing_cell_refinement 'Bruker SMART'
_computing_data_collection 'Bruker SMART'
_computing_data_reduction 'Bruker SAINT'
_computing_molecular_graphics 'Bruker SHELXTL'
_computing_publication_material 'Bruker SHELXTL'
_computing_structure_refinement 'SHELXL-97 (Sheldrick, 1997)'
_computing_structure_solution 'SHELXS-97 (Sheldrick, 1997)'
_diffrn_ambient_temperature 198(1)
_diffrn_measured_fraction_theta_full 1.000
_diffrn_measured_fraction_theta_max 0.990
_diffrn_measurement_device_type 'CCD area detector'
_diffrn_measurement_method 'phi and omega scans'
_diffrn_radiation_monochromator graphite
_diffrn_radiation_probe x-ray
_diffrn_radiation_type MoK\a
_diffrn_radiation_wavelength 0.71073
_diffrn_reflns_av_R_equivalents 0.0438
_diffrn_reflns_av_sigmaI/netI 0.0602
_diffrn_reflns_limit_h_max 23
_diffrn_reflns_limit_h_min -22
_diffrn_reflns_limit_k_max 11
_diffrn_reflns_limit_k_min -12
_diffrn_reflns_limit_l_max 18
_diffrn_reflns_limit_l_min -17
_diffrn_reflns_number 17073
_diffrn_reflns_theta_full 25.00
_diffrn_reflns_theta_max 27.49
_diffrn_reflns_theta_min 2.29
_diffrn_source 'fine-focus sealed tube'
_diffrn_source_type 'Kristalloflex 760'
_diffrn_standards_decay_% 0
_diffrn_standards_interval_count 0
_diffrn_standards_interval_time 0
_diffrn_standards_number 0
_exptl_absorpt_coefficient_mu 2.987
_exptl_absorpt_correction_T_max 0.6629
_exptl_absorpt_correction_T_min 0.5865
_exptl_absorpt_correction_type multi-scan
_exptl_absorpt_process_details 'SADABS (Sheldrick, 1997b)'
_exptl_crystal_colour Yellow
_exptl_crystal_density_diffrn 1.668
_exptl_crystal_description Irregular
_exptl_crystal_F_000 1320
_exptl_crystal_size_max 0.20
_exptl_crystal_size_mid 0.20
_exptl_crystal_size_min 0.15
_refine_diff_density_max 0.830
_refine_diff_density_min -0.424
_refine_diff_density_rms 0.105
_refine_ls_abs_structure_details
;
Flack H D (1983), Acta Cryst. A39, 876-881, 2496 Friedel pairs.
;
_refine_ls_abs_structure_Flack 0.036(11)
_refine_ls_extinction_method none
_refine_ls_goodness_of_fit_ref 0.990
_refine_ls_hydrogen_treatment constr
_refine_ls_matrix_type full
_refine_ls_number_parameters 227
_refine_ls_number_reflns 5590
_refine_ls_number_restraints 1
_refine_ls_restrained_S_all 0.990
_refine_ls_R_factor_all 0.0658
_refine_ls_R_factor_gt 0.0376
_refine_ls_shift/su_max 0.001
_refine_ls_shift/su_mean 0.000
_refine_ls_structure_factor_coef Fsqd
_refine_ls_weighting_details 'calc w=1/[\s^2^(Fo^2^)+(0.0350P)^2^+0.0000P] where P=(Fo^2^+2Fc^2^)/3'
_refine_ls_weighting_scheme calc
_refine_ls_wR_factor_gt 0.0762
_refine_ls_wR_factor_ref 0.0819
_reflns_number_gt 4174
_reflns_number_total 5590
_reflns_threshold_expression 'I > 2\s(I)'
_cod_data_source_file ja071306si20070411_104706.cif
_cod_data_source_block nb060511
_cod_original_cell_volume 2625.0(6)
_cod_database_code 4111356

loop_
_symmetry_equiv_pos_as_xyz
'x, y, z'
'-x, -y, z+1/2'
'x+1/2, -y+1/2, z'
'-x+1/2, y+1/2, z+1/2'

loop_
_atom_site_label
_atom_site_type_symbol
_atom_site_fract_x
_atom_site_fract_y
_atom_site_fract_z
_atom_site_U_iso_or_equiv
_atom_site_adp_type
_atom_site_occupancy
_atom_site_symmetry_multiplicity
_atom_site_calc_flag
_atom_site_refinement_flags
P1 P 0.17538(7) 0.42355(12) 0.82759(8) 0.0271(3) Uani 1 1 d .
P2 P 0.12165(6) 0.42039(12) 0.96680(9) 0.0262(3) Uani 1 1 d .
C1 C 0.2630(3) 0.5169(5) 0.8122(4) 0.0354(12) Uani 1 1 d .
C2 C 0.3185(3) 0.4865(5) 0.8899(4) 0.0423(13) Uani 1 1 d .
H2A H 0.3663 0.5318 0.8782 0.063 Uiso 1 1 calc R
H2B H 0.3274 0.3918 0.8926 0.063 Uiso 1 1 calc R
H2C H 0.2975 0.5164 0.9488 0.063 Uiso 1 1 calc R
C3 C 0.2461(3) 0.6667(5) 0.8068(4) 0.0463(14) Uani 1 1 d .
H3A H 0.2931 0.7146 0.7958 0.070 Uiso 1 1 calc R
H3B H 0.2238 0.6959 0.8652 0.070 Uiso 1 1 calc R
H3C H 0.2108 0.6837 0.7562 0.070 Uiso 1 1 calc R
C4 C 0.2953(3) 0.4738(6) 0.7184(4) 0.0464(14) Uani 1 1 d .
H4A H 0.2593 0.4952 0.6694 0.070 Uiso 1 1 calc R
H4B H 0.3043 0.3790 0.7191 0.070 Uiso 1 1 calc R
H4C H 0.3429 0.5197 0.7069 0.070 Uiso 1 1 calc R
C5 C 0.1039(3) 0.4734(5) 0.7491(4) 0.0415(13) Uani 1 1 d .
H5A H 0.1215 0.4602 0.6856 0.062 Uiso 1 1 calc R
H5B H 0.0924 0.5664 0.7587 0.062 Uiso 1 1 calc R
H5C H 0.0583 0.4212 0.7595 0.062 Uiso 1 1 calc R
C6 C 0.1945(3) 0.2535(5) 0.8049(4) 0.0442(14) Uani 1 1 d .
H6A H 0.1531 0.1998 0.8290 0.066 Uiso 1 1 calc R
H6B H 0.2417 0.2282 0.8352 0.066 Uiso 1 1 calc R
H6C H 0.1990 0.2398 0.7382 0.066 Uiso 1 1 calc R
C7 C 0.0375(3) 0.3282(5) 0.9437(3) 0.0376(12) Uani 1 1 d .
H7A H 0.0501 0.2515 0.9060 0.056 Uiso 1 1 calc R
H7B H 0.0015 0.3835 0.9104 0.056 Uiso 1 1 calc R
H7C H 0.0152 0.2994 1.0021 0.056 Uiso 1 1 calc R
C8 C 0.1786(3) 0.3229(5) 1.0422(3) 0.0391(12) Uani 1 1 d .
H8A H 0.1535 0.3144 1.1021 0.059 Uiso 1 1 calc R
H8B H 0.2277 0.3652 1.0507 0.059 Uiso 1 1 calc R
H8C H 0.1858 0.2358 1.0152 0.059 Uiso 1 1 calc R
C9 C 0.0986(2) 0.5799(4) 1.0168(3) 0.0273(10) Uani 1 1 d .
C10 C 0.0409(3) 0.5498(5) 1.0948(4) 0.0414(13) Uani 1 1 d .
H10A H 0.0611 0.4812 1.1351 0.062 Uiso 1 1 calc R
H10B H -0.0066 0.5200 1.0674 0.062 Uiso 1 1 calc R
H10C H 0.0318 0.6294 1.1310 0.062 Uiso 1 1 calc R
C11 C 0.1686(2) 0.6442(5) 1.0605(3) 0.0366(12) Uani 1 1 d .
H11A H 0.2079 0.6545 1.0135 0.055 Uiso 1 1 calc R
H11B H 0.1876 0.5886 1.1105 0.055 Uiso 1 1 calc R
H11C H 0.1550 0.7304 1.0852 0.055 Uiso 1 1 calc R
C12 C 0.0614(3) 0.6706(4) 0.9441(4) 0.0403(13) Uani 1 1 d .
H12A H 0.0444 0.7515 0.9739 0.060 Uiso 1 1 calc R
H12B H 0.0181 0.6257 0.9164 0.060 Uiso 1 1 calc R
H12C H 0.0981 0.6918 0.8959 0.060 Uiso 1 1 calc R
Ga1 Ga 0.18471(3) 0.47669(5) 0.45648(4) 0.03021(13) Uani 1 1 d .
Ga2 Ga 0.03783(3) 0.96914(5) 0.66328(4) 0.03440(14) Uani 1 1 d .
Cl1 Cl 0.13468(9) 0.49434(16) 0.32067(11) 0.0576(4) Uani 1 1 d .
Cl2 Cl 0.30627(6) 0.47277(12) 0.45019(12) 0.0411(3) Uani 1 1 d .
Cl3 Cl 0.14472(7) 0.30238(12) 0.52729(10) 0.0424(3) Uani 1 1 d .
Cl4 Cl 0.15042(6) 0.64890(12) 0.53597(9) 0.0397(3) Uani 1 1 d .
Cl5 Cl 0.15907(7) 0.95863(15) 0.67791(11) 0.0522(4) Uani 1 1 d .
Cl6 Cl -0.01509(8) 0.79209(13) 0.71730(11) 0.0555(4) Uani 1 1 d .
Cl7 Cl -0.00337(7) 1.13771(13) 0.74193(11) 0.0488(3) Uani 1 1 d .
Cl8 Cl 0.00667(9) 0.99168(13) 0.52022(11) 0.0532(4) Uani 1 1 d .

loop_
_atom_site_aniso_label
_atom_site_aniso_U_11
_atom_site_aniso_U_22
_atom_site_aniso_U_33
_atom_site_aniso_U_23
_atom_site_aniso_U_13
_atom_site_aniso_U_12
P1 0.0298(6) 0.0237(6) 0.0279(7) -0.0025(5) -0.0003(5) 0.0018(5)
P2 0.0274(6) 0.0214(6) 0.0299(7) -0.0002(5) 0.0002(5) 0.0005(5)
C1 0.032(3) 0.037(3) 0.038(3) -0.003(2) -0.001(2) -0.001(2)
C2 0.026(2) 0.052(4) 0.049(3) -0.005(3) -0.003(2) -0.005(2)
C3 0.057(4) 0.033(3) 0.050(4) 0.004(2) 0.008(3) -0.008(3)
C4 0.048(3) 0.054(4) 0.038(3) -0.008(3) 0.011(2) -0.007(3)
C5 0.043(3) 0.050(3) 0.031(3) 0.005(3) -0.006(2) 0.001(2)
C6 0.061(4) 0.024(3) 0.048(3) -0.010(2) 0.010(3) 0.006(2)
C7 0.043(3) 0.034(3) 0.036(3) -0.003(2) 0.002(2) -0.012(2)
C8 0.054(3) 0.031(3) 0.032(3) 0.006(2) -0.006(2) 0.010(2)
C9 0.033(2) 0.023(2) 0.027(3) -0.001(2) -0.001(2) 0.0035(19)
C10 0.041(3) 0.040(3) 0.044(3) -0.003(3) 0.012(2) 0.004(2)
C11 0.036(3) 0.035(3) 0.039(3) -0.009(2) 0.004(2) -0.006(2)
C12 0.050(3) 0.021(3) 0.050(4) 0.001(2) 0.007(3) 0.005(2)
Ga1 0.0309(3) 0.0259(3) 0.0339(3) 0.0005(3) -0.0005(2) -0.0010(2)
Ga2 0.0359(3) 0.0235(3) 0.0438(3) -0.0034(3) -0.0037(3) -0.0010(2)
Cl1 0.0620(9) 0.0711(11) 0.0396(8) -0.0002(7) -0.0130(7) 0.0047(8)
Cl2 0.0300(6) 0.0352(6) 0.0581(8) 0.0041(7) 0.0043(6) 0.0004(5)
Cl3 0.0415(7) 0.0267(7) 0.0590(9) 0.0014(6) 0.0113(6) -0.0012(5)
Cl4 0.0367(7) 0.0271(7) 0.0553(9) -0.0058(6) 0.0020(6) -0.0005(5)
Cl5 0.0383(7) 0.0491(9) 0.0693(10) -0.0171(8) -0.0058(7) 0.0045(6)
Cl6 0.0641(9) 0.0322(8) 0.0703(11) 0.0107(7) -0.0002(8) -0.0108(6)
Cl7 0.0502(8) 0.0342(7) 0.0621(9) -0.0154(6) 0.0041(7) 0.0004(6)
Cl8 0.0688(9) 0.0414(8) 0.0493(9) 0.0006(7) -0.0145(8) 0.0019(6)

loop_
_atom_type_symbol
_atom_type_description
_atom_type_scat_dispersion_real
_atom_type_scat_dispersion_imag
_atom_type_scat_source
C C 0.0033 0.0016 'International Tables Vol C Tables 4.2.6.8 and 6.1.1.4'
H H 0.0000 0.0000 'International Tables Vol C Tables 4.2.6.8 and 6.1.1.4'
P P 0.1023 0.0942 'International Tables Vol C Tables 4.2.6.8 and 6.1.1.4'
Cl Cl 0.1484 0.1585 'International Tables Vol C Tables 4.2.6.8 and 6.1.1.4'
Ga Ga 0.2307 1.6083 'International Tables Vol C Tables 4.2.6.8 and 6.1.1.4'

loop_
_geom_angle_atom_site_label_1
_geom_angle_atom_site_label_2
_geom_angle_atom_site_label_3
_geom_angle
C5 P1 C6 107.1(3)
C5 P1 C1 112.2(2)
C6 P1 C1 108.6(2)
C5 P1 P2 106.12(19)
C6 P1 P2 103.41(18)
C1 P1 P2 118.63(17)
C8 P2 C7 107.0(2)
C8 P2 C9 112.3(2)
C7 P2 C9 110.7(2)
C8 P2 P1 108.59(18)
C7 P2 P1 101.20(17)
C9 P2 P1 116.18(16)
C2 C1 C4 110.7(4)
C2 C1 C3 111.1(4)
C4 C1 C3 107.9(4)
C2 C1 P1 110.5(3)
C4 C1 P1 105.9(3)
C3 C1 P1 110.5(3)
C1 C2 H2A 109.5
C1 C2 H2B 109.5
H2A C2 H2B 109.5
C1 C2 H2C 109.5
H2A C2 H2C 109.5
H2B C2 H2C 109.5
C1 C3 H3A 109.5
C1 C3 H3B 109.5
H3A C3 H3B 109.5
C1 C3 H3C 109.5
H3A C3 H3C 109.5
H3B C3 H3C 109.5
C1 C4 H4A 109.5
C1 C4 H4B 109.5
H4A C4 H4B 109.5
C1 C4 H4C 109.5
H4A C4 H4C 109.5
H4B C4 H4C 109.5
P1 C5 H5A 109.5
P1 C5 H5B 109.5
H5A C5 H5B 109.5
P1 C5 H5C 109.5
H5A C5 H5C 109.5
H5B C5 H5C 109.5
P1 C6 H6A 109.5
P1 C6 H6B 109.5
H6A C6 H6B 109.5
P1 C6 H6C 109.5
H6A C6 H6C 109.5
H6B C6 H6C 109.5
P2 C7 H7A 109.5
P2 C7 H7B 109.5
H7A C7 H7B 109.5
P2 C7 H7C 109.5
H7A C7 H7C 109.5
H7B C7 H7C 109.5
P2 C8 H8A 109.5
P2 C8 H8B 109.5
H8A C8 H8B 109.5
P2 C8 H8C 109.5
H8A C8 H8C 109.5
H8B C8 H8C 109.5
C11 C9 C12 111.6(4)
C11 C9 C10 108.5(4)
C12 C9 C10 109.4(4)
C11 C9 P2 111.2(3)
C12 C9 P2 110.9(3)
C10 C9 P2 105.0(3)
C9 C10 H10A 109.5
C9 C10 H10B 109.5
H10A C10 H10B 109.5
C9 C10 H10C 109.5
H10A C10 H10C 109.5
H10B C10 H10C 109.5
C9 C11 H11A 109.5
C9 C11 H11B 109.5
H11A C11 H11B 109.5
C9 C11 H11C 109.5
H11A C11 H11C 109.5
H11B C11 H11C 109.5
C9 C12 H12A 109.5
C9 C12 H12B 109.5
H12A C12 H12B 109.5
C9 C12 H12C 109.5
H12A C12 H12C 109.5
H12B C12 H12C 109.5
Cl2 Ga1 Cl1 111.87(7)
Cl2 Ga1 Cl3 109.34(5)
Cl1 Ga1 Cl3 111.30(6)
Cl2 Ga1 Cl4 108.36(5)
Cl1 Ga1 Cl4 107.32(6)
Cl3 Ga1 Cl4 108.54(5)
Cl8 Ga2 Cl5 110.74(7)
Cl8 Ga2 Cl6 108.82(6)
Cl5 Ga2 Cl6 110.60(6)
Cl8 Ga2 Cl7 109.32(6)
Cl5 Ga2 Cl7 108.66(6)
Cl6 Ga2 Cl7 108.67(6)

loop_
_geom_bond_atom_site_label_1
_geom_bond_atom_site_label_2
_geom_bond_distance
P1 C5 1.779(5)
P1 C6 1.799(5)
P1 C1 1.838(5)
P1 P2 2.2320(17)
P2 C8 1.791(5)
P2 C7 1.796(4)
P2 C9 1.828(5)
C1 C2 1.528(7)
C1 C4 1.540(7)
C1 C3 1.560(7)
C2 H2A 0.9800
C2 H2B 0.9800
C2 H2C 0.9800
C3 H3A 0.9800
C3 H3B 0.9800
C3 H3C 0.9800
C4 H4A 0.9800
C4 H4B 0.9800
C4 H4C 0.9800
C5 H5A 0.9800
C5 H5B 0.9800
C5 H5C 0.9800
C6 H6A 0.9800
C6 H6B 0.9800
C6 H6C 0.9800
C7 H7A 0.9800
C7 H7B 0.9800
C7 H7C 0.9800
C8 H8A 0.9800
C8 H8B 0.9800
C8 H8C 0.9800
C9 C11 1.541(6)
C9 C12 1.550(6)
C9 C10 1.555(6)
C10 H10A 0.9800
C10 H10B 0.9800
C10 H10C 0.9800
C11 H11A 0.9800
C11 H11B 0.9800
C11 H11C 0.9800
C12 H12A 0.9800
C12 H12B 0.9800
C12 H12C 0.9800
Ga1 Cl2 2.1599(12)
Ga1 Cl1 2.1669(16)
Ga1 Cl3 2.1728(13)
Ga1 Cl4 2.1876(13)
Ga2 Cl8 2.1583(17)
Ga2 Cl5 2.1649(14)
Ga2 Cl6 2.1816(14)
Ga2 Cl7 2.1893(14)
